data_1561059
loop_
_publ_author_name
'Dong, Jun-Liang'
'He, Kun-Huan'
'Wang, Duo-Zhi'
'Zhang, Ying-Hui'
'Wang, Dan-Hong'

_publ_section_title
;
 Solvothermal syntheses, structures, and magnetic properties of three
 cobalt coordination polymers constructed from
 naphthalene-1,4-dicarboxylic acid and bis(imidazole) linkers
;
_journal_name_full 'Journal of Solid State Chemistry'
_journal_page_first 164
_journal_page_last 171
_journal_paper_doi 10.1016/j.jssc.2018.04.019
_journal_volume 263
_journal_year 2018
_chemical_formula_sum 'C31 H24 Co2 N4 O11'
_chemical_formula_weight 746.40
_space_group_crystal_system monoclinic
_space_group_IT_number 14
_space_group_name_Hall '-P 2ybc'
_space_group_name_H-M_alt 'P 1 21/c 1'
_atom_sites_solution_hydrogens mixed
_cell_angle_alpha 90
_cell_angle_beta 98.28(3)
_cell_angle_gamma 90
_cell_formula_units_Z 4
_cell_length_a 13.309(3)
_cell_length_b 15.711(3)
_cell_length_c 15.270(3)
_cell_measurement_reflns_used 24802
_cell_measurement_temperature 293(2)
_cell_measurement_theta_max 27.59
_cell_measurement_theta_min 2.99
_cell_volume 3159.6(11)
_computing_structure_refinement 'SHELXL-2014/7 (Sheldrick, 2014)'
_diffrn_ambient_temperature 293(2)
_diffrn_measured_fraction_theta_full 0.998
_diffrn_measured_fraction_theta_max 0.998
_diffrn_measurement_device_type CCD
_diffrn_measurement_method '\w scans'
_diffrn_radiation_type MoK\a
_diffrn_radiation_wavelength 0.71073
_diffrn_reflns_av_R_equivalents 0.0858
_diffrn_reflns_av_unetI/netI 0.0630
_diffrn_reflns_Laue_measured_fraction_full 0.998
_diffrn_reflns_Laue_measured_fraction_max 0.998
_diffrn_reflns_limit_h_max 15
_diffrn_reflns_limit_h_min -15
_diffrn_reflns_limit_k_max 18
_diffrn_reflns_limit_k_min -18
_diffrn_reflns_limit_l_max 18
_diffrn_reflns_limit_l_min -18
_diffrn_reflns_number 26685
_diffrn_reflns_point_group_measured_fraction_full 0.998
_diffrn_reflns_point_group_measured_fraction_max 0.998
_diffrn_reflns_theta_full 24.999
_diffrn_reflns_theta_max 24.999
_diffrn_reflns_theta_min 2.992
_exptl_absorpt_coefficient_mu 1.118
_exptl_absorpt_correction_type none
_exptl_crystal_colour red
_exptl_crystal_density_diffrn 1.569
_exptl_crystal_density_method 'not measured'
_exptl_crystal_description block
_exptl_crystal_F_000 1520
_exptl_crystal_size_max 0.220
_exptl_crystal_size_mid 0.200
_exptl_crystal_size_min 0.180
_refine_diff_density_max 0.461
_refine_diff_density_min -0.376
_refine_diff_density_rms 0.073
_refine_ls_extinction_coef .
_refine_ls_extinction_method none
_refine_ls_goodness_of_fit_ref 1.101
_refine_ls_hydrogen_treatment constr
_refine_ls_matrix_type full
_refine_ls_number_parameters 433
_refine_ls_number_reflns 5561
_refine_ls_number_restraints 0
_refine_ls_restrained_S_all 1.101
_refine_ls_R_factor_all 0.1010
_refine_ls_R_factor_gt 0.0616
_refine_ls_shift/su_max 0.001
_refine_ls_shift/su_mean 0.000
_refine_ls_structure_factor_coef Fsqd
_refine_ls_weighting_details 'w=1/[\s^2^(Fo^2^)+(0.0349P)^2^+4.3043P] where P=(Fo^2^+2Fc^2^)/3'
_refine_ls_weighting_scheme calc
_refine_ls_wR_factor_gt 0.1036
_refine_ls_wR_factor_ref 0.1157
_reflns_Friedel_coverage 0.000
_reflns_Friedel_fraction_full .
_reflns_Friedel_fraction_max .
_reflns_number_gt 3910
_reflns_number_total 5561
_reflns_threshold_expression 'I > 2\s(I)'
_cod_data_source_file JSSC-2018-263-164.cif
_cod_data_source_block 1
_cod_original_sg_symbol_H-M 'P 21/c'
_cod_database_code 1561059
_shelx_space_group_comment
;
The symmetry employed for this shelxl refinement is uniquely defined
by the following loop, which should always be used as a source of
symmetry information in preference to the above space-group names.
They are only intended as comments.
;
_shelx_estimated_absorpt_t_min 0.791
_shelx_estimated_absorpt_t_max 0.824

loop_
_space_group_symop_operation_xyz
'x, y, z'
'-x, y+1/2, -z+1/2'
'-x, -y, -z'
'x, -y-1/2, z-1/2'

loop_
_atom_site_label
_atom_site_type_symbol
_atom_site_fract_x
_atom_site_fract_y
_atom_site_fract_z
_atom_site_U_iso_or_equiv
_atom_site_adp_type
_atom_site_occupancy
_atom_site_site_symmetry_order
_atom_site_calc_flag
_atom_site_refinement_flags_posn
_atom_site_refinement_flags_adp
_atom_site_refinement_flags_occupancy
_atom_site_disorder_assembly
_atom_site_disorder_group
O7 O 0.3462(2) 0.9173(2) 1.2028(2) 0.0349(8) Uani 1 1 d . . . . .
O8 O 0.1787(3) 0.8948(2) 1.1936(2) 0.0351(8) Uani 1 1 d . . . . .
C18 C 0.2642(4) 0.8822(3) 1.1691(3) 0.0270(11) Uani 1 1 d . . . . .
Co1 Co 0.38022(4) 0.49640(4) 0.80118(3) 0.01900(16) Uani 1 1 d . . . . .
Co2 Co 0.15858(4) 0.50434(4) 0.77479(3) 0.01927(16) Uani 1 1 d . . . . .
O1 O 0.1940(2) 0.4229(2) 0.6806(2) 0.0348(8) Uani 1 1 d . . . . .
O2 O 0.3624(2) 0.4049(2) 0.7009(2) 0.0343(8) Uani 1 1 d . . . . .
O3 O 0.3323(2) 0.09171(19) 0.3824(2) 0.0304(8) Uani 1 1 d . . . . .
O4 O 0.1626(2) 0.09845(19) 0.3602(2) 0.0330(8) Uani 1 1 d . . . . .
O5 O 0.3755(2) 0.59575(19) 0.8905(2) 0.0328(8) Uani 1 1 d . . . . .
O6 O 0.2074(2) 0.5784(2) 0.8811(2) 0.0321(8) Uani 1 1 d . . . . .
N1 N 0.5341(3) 0.4868(2) 0.8225(2) 0.0271(9) Uani 1 1 d . . . . .
N2 N 0.6876(3) 0.4485(3) 0.8054(3) 0.0442(12) Uani 1 1 d . . . . .
N3 N 0.8492(3) 0.4629(3) 0.7548(3) 0.0507(13) Uani 1 1 d . . . . .
N4 N 1.0046(3) 0.5111(3) 0.7578(3) 0.0326(10) Uani 1 1 d . . . . .
C1 C 0.2746(4) 0.3907(3) 0.6613(3) 0.0262(11) Uani 1 1 d . . . . .
C2 C 0.2630(3) 0.3269(3) 0.5866(3) 0.0278(11) Uani 1 1 d . . . . .
C3 C 0.3161(3) 0.3385(3) 0.5120(3) 0.0242(11) Uani 1 1 d . . . . .
C4 C 0.3706(4) 0.4143(3) 0.4992(3) 0.0336(12) Uani 1 1 d . . . . .
H4 H 0.3746 0.4577 0.5410 0.040 Uiso 1 1 calc R U . . .
C5 C 0.4173(4) 0.4237(3) 0.4256(3) 0.0380(13) Uani 1 1 d . . . . .
H5 H 0.4527 0.4735 0.4179 0.046 Uiso 1 1 calc R U . . .
C6 C 0.4124(4) 0.3591(3) 0.3614(3) 0.0362(13) Uani 1 1 d . . . . .
H6 H 0.4438 0.3668 0.3113 0.043 Uiso 1 1 calc R U . . .
C7 C 0.3618(3) 0.2854(3) 0.3721(3) 0.0305(12) Uani 1 1 d . . . . .
H7 H 0.3600 0.2428 0.3296 0.037 Uiso 1 1 calc R U . . .
C8 C 0.3118(3) 0.2723(3) 0.4471(3) 0.0229(10) Uani 1 1 d . . . . .
C9 C 0.2526(3) 0.1979(3) 0.4578(3) 0.0261(11) Uani 1 1 d . . . . .
C10 C 0.2489(4) 0.1236(3) 0.3945(3) 0.0266(11) Uani 1 1 d . . . . .
C11 C 0.1975(4) 0.1926(3) 0.5277(3) 0.0338(12) Uani 1 1 d . . . . .
H11 H 0.1553 0.1461 0.5319 0.041 Uiso 1 1 calc R U . . .
C12 C 0.2043(4) 0.2567(3) 0.5925(3) 0.0341(12) Uani 1 1 d . . . . .
H12 H 0.1682 0.2511 0.6400 0.041 Uiso 1 1 calc R U . . .
C13 C 0.2899(4) 0.6173(3) 0.9082(3) 0.0261(11) Uani 1 1 d . . . . .
C14 C 0.2831(3) 0.6925(3) 0.9685(3) 0.0235(11) Uani 1 1 d . . . . .
C15 C 0.3565(3) 0.7010(3) 1.0397(3) 0.0304(12) Uani 1 1 d . . . . .
H15 H 0.4116 0.6639 1.0460 0.036 Uiso 1 1 calc R U . . .
C16 C 0.3515(3) 0.7641(3) 1.1040(3) 0.0312(12) Uani 1 1 d . . . . .
H16 H 0.4023 0.7680 1.1525 0.037 Uiso 1 1 calc R U . . .
C17 C 0.2709(3) 0.8202(3) 1.0951(3) 0.0238(11) Uani 1 1 d . . . . .
C19 C 0.1952(3) 0.8174(3) 1.0186(3) 0.0256(11) Uani 1 1 d . . . . .
C20 C 0.1143(4) 0.8777(3) 1.0028(3) 0.0401(13) Uani 1 1 d . . . . .
H20 H 0.1105 0.9215 1.0431 0.048 Uiso 1 1 calc R U . . .
C21 C 0.0428(4) 0.8722(3) 0.9299(3) 0.0431(14) Uani 1 1 d . . . . .
H21 H -0.0104 0.9111 0.9219 0.052 Uiso 1 1 calc R U . . .
C22 C 0.0486(4) 0.8081(3) 0.8664(3) 0.0397(13) Uani 1 1 d . . . . .
H22 H -0.0006 0.8050 0.8167 0.048 Uiso 1 1 calc R U . . .
C23 C 0.1258(4) 0.7505(3) 0.8774(3) 0.0318(12) Uani 1 1 d . . . . .
H23 H 0.1297 0.7094 0.8342 0.038 Uiso 1 1 calc R U . . .
C24 C 0.2006(3) 0.7521(3) 0.9543(3) 0.0247(11) Uani 1 1 d . . . . .
C25 C 0.5888(3) 0.4429(3) 0.7737(3) 0.0318(12) Uani 1 1 d . . . . .
H25 H 0.5624 0.4119 0.7238 0.038 Uiso 1 1 calc R U . . .
C26 C 0.6959(4) 0.4978(4) 0.8803(4) 0.0576(17) Uani 1 1 d . . . . .
H26 H 0.7554 0.5116 0.9173 0.069 Uiso 1 1 calc R U . . .
C27 C 0.6009(4) 0.5223(3) 0.8897(3) 0.0414(14) Uani 1 1 d . . . . .
H27 H 0.5835 0.5574 0.9343 0.050 Uiso 1 1 calc R U . . .
C28 C 0.7699(4) 0.4039(4) 0.7707(5) 0.073(2) Uani 1 1 d . . . . .
H28A H 0.7982 0.3609 0.8128 0.087 Uiso 1 1 calc R U . . .
H28B H 0.7432 0.3755 0.7159 0.087 Uiso 1 1 calc R U . . .
C29 C 0.9477(3) 0.4522(3) 0.7870(3) 0.0379(13) Uani 1 1 d . . . . .
H29 H 0.9726 0.4086 0.8252 0.046 Uiso 1 1 calc R U . . .
C30 C 0.8426(5) 0.5340(5) 0.7019(5) 0.072(2) Uani 1 1 d . . . . .
H30 H 0.7839 0.5575 0.6709 0.087 Uiso 1 1 calc R U . . .
C31 C 0.9383(4) 0.5626(4) 0.7039(4) 0.0594(18) Uani 1 1 d . . . . .
H31 H 0.9568 0.6101 0.6735 0.071 Uiso 1 1 calc R U . . .
O1W O 0.9333(4) 0.0696(4) 0.4902(3) 0.114(2) Uani 1 1 d . . . . .
H1W H 0.9010 0.0835 0.5346 0.171 Uiso 1 1 d R U . . .
O2W O 0.5309(5) 0.2618(4) 0.6687(4) 0.134(2) Uani 1 1 d . . . . .
H3W H 0.5644 0.2073 0.6652 0.202 Uiso 1 1 d R U . . .
O3W O 0.9791(7) 0.2700(6) 0.8769(7) 0.234(5) Uani 1 1 d . . . . .

loop_
_atom_site_aniso_label
_atom_site_aniso_U_11
_atom_site_aniso_U_22
_atom_site_aniso_U_33
_atom_site_aniso_U_23
_atom_site_aniso_U_13
_atom_site_aniso_U_12
O7 0.037(2) 0.0335(19) 0.033(2) -0.0137(16) -0.0002(16) 0.0015(17)
O8 0.039(2) 0.035(2) 0.036(2) -0.0128(16) 0.0188(17) -0.0010(16)
C18 0.038(3) 0.020(2) 0.023(3) -0.003(2) 0.004(2) 0.001(2)
Co1 0.0172(3) 0.0196(3) 0.0206(3) 0.0027(3) 0.0040(2) 0.0008(3)
Co2 0.0186(3) 0.0201(3) 0.0196(3) -0.0016(3) 0.0044(2) -0.0004(3)
O1 0.032(2) 0.0349(19) 0.039(2) -0.0167(17) 0.0108(16) 0.0016(16)
O2 0.032(2) 0.038(2) 0.032(2) -0.0167(16) -0.0011(16) 0.0008(16)
O3 0.0313(19) 0.0288(18) 0.033(2) -0.0108(15) 0.0095(16) 0.0024(15)
O4 0.033(2) 0.0292(19) 0.036(2) -0.0157(16) 0.0016(16) -0.0014(15)
O5 0.031(2) 0.0316(19) 0.037(2) -0.0159(16) 0.0075(16) 0.0048(16)
O6 0.036(2) 0.0296(18) 0.0301(19) -0.0100(16) 0.0035(16) -0.0021(16)
N1 0.022(2) 0.027(2) 0.032(2) -0.0017(18) 0.0043(17) 0.0018(18)
N2 0.016(2) 0.042(3) 0.076(3) -0.016(3) 0.012(2) -0.0033(19)
N3 0.017(2) 0.049(3) 0.088(4) -0.003(3) 0.012(2) 0.002(2)
N4 0.019(2) 0.039(3) 0.041(2) 0.006(2) 0.0066(18) 0.002(2)
C1 0.038(3) 0.018(2) 0.023(3) -0.003(2) 0.004(2) -0.001(2)
C2 0.026(3) 0.028(3) 0.030(3) -0.008(2) 0.004(2) 0.006(2)
C3 0.020(2) 0.025(3) 0.026(3) -0.005(2) -0.001(2) -0.002(2)
C4 0.039(3) 0.032(3) 0.028(3) -0.009(2) 0.000(2) -0.009(2)
C5 0.039(3) 0.035(3) 0.040(3) 0.001(3) 0.005(3) -0.013(2)
C6 0.032(3) 0.047(3) 0.032(3) 0.005(3) 0.013(2) -0.003(3)
C7 0.033(3) 0.031(3) 0.029(3) -0.007(2) 0.011(2) -0.001(2)
C8 0.022(2) 0.023(2) 0.023(2) -0.004(2) 0.001(2) 0.004(2)
C9 0.022(3) 0.023(3) 0.034(3) -0.006(2) 0.007(2) -0.001(2)
C10 0.037(3) 0.021(3) 0.022(3) -0.003(2) 0.007(2) -0.001(2)
C11 0.036(3) 0.026(3) 0.042(3) -0.012(2) 0.015(3) -0.011(2)
C12 0.044(3) 0.033(3) 0.030(3) -0.012(2) 0.020(2) -0.009(2)
C13 0.039(3) 0.023(3) 0.015(2) -0.002(2) -0.002(2) 0.001(2)
C14 0.026(3) 0.023(3) 0.022(3) -0.008(2) 0.005(2) 0.003(2)
C15 0.028(3) 0.029(3) 0.034(3) -0.009(2) 0.005(2) 0.009(2)
C16 0.025(3) 0.037(3) 0.029(3) -0.009(2) -0.004(2) 0.002(2)
C17 0.029(3) 0.023(2) 0.020(2) -0.006(2) 0.005(2) -0.002(2)
C19 0.030(3) 0.022(2) 0.025(3) -0.007(2) 0.005(2) 0.001(2)
C20 0.046(3) 0.038(3) 0.036(3) -0.005(3) 0.004(3) 0.014(3)
C21 0.039(3) 0.043(3) 0.044(3) 0.002(3) -0.004(3) 0.018(3)
C22 0.044(3) 0.042(3) 0.030(3) 0.004(3) -0.006(3) 0.003(3)
C23 0.037(3) 0.029(3) 0.026(3) -0.007(2) -0.005(2) -0.001(2)
C24 0.021(3) 0.028(3) 0.025(3) -0.002(2) 0.003(2) -0.003(2)
C25 0.022(3) 0.038(3) 0.037(3) -0.003(2) 0.007(2) -0.001(2)
C26 0.022(3) 0.057(4) 0.087(5) -0.024(4) -0.015(3) -0.002(3)
C27 0.029(3) 0.045(3) 0.048(3) -0.015(3) -0.003(3) -0.003(2)
C28 0.024(3) 0.054(4) 0.146(7) -0.028(4) 0.031(4) -0.004(3)
C29 0.020(3) 0.041(3) 0.055(4) -0.003(3) 0.011(3) 0.002(2)
C30 0.029(4) 0.088(5) 0.098(6) 0.020(5) -0.002(4) 0.022(3)
C31 0.032(3) 0.063(4) 0.084(5) 0.027(4) 0.010(3) 0.013(3)
O1W 0.104(4) 0.172(6) 0.078(4) 0.015(4) 0.054(3) 0.037(4)
O2W 0.143(6) 0.116(5) 0.133(5) -0.040(4) -0.016(4) 0.060(4)
O3W 0.256(11) 0.192(9) 0.273(11) 0.102(8) 0.103(9) 0.042(8)

loop_
_atom_type_symbol
_atom_type_description
_atom_type_scat_dispersion_real
_atom_type_scat_dispersion_imag
_atom_type_scat_source
C C 0.0033 0.0016 'International Tables Vol C Tables 4.2.6.8 and 6.1.1.4'
H H 0.0000 0.0000 'International Tables Vol C Tables 4.2.6.8 and 6.1.1.4'
Co Co 0.3494 0.9721 'International Tables Vol C Tables 4.2.6.8 and 6.1.1.4'
N N 0.0061 0.0033 'International Tables Vol C Tables 4.2.6.8 and 6.1.1.4'
O O 0.0106 0.0060 'International Tables Vol C Tables 4.2.6.8 and 6.1.1.4'

loop_
_geom_angle_atom_site_label_1
_geom_angle_atom_site_label_2
_geom_angle_atom_site_label_3
_geom_angle
_geom_angle_site_symmetry_1
_geom_angle_site_symmetry_3
C18 O7 Co1 133.0(3) . 4_576
C18 O8 Co2 120.0(3) . 4_576
O8 C18 O7 125.0(4) . .
O8 C18 C17 118.5(4) . .
O7 C18 C17 116.5(4) . .
O3 Co1 O7 148.90(13) 4_566 4_575
O3 Co1 N1 104.52(14) 4_566 .
O7 Co1 N1 106.31(14) 4_575 .
O3 Co1 O5 93.99(13) 4_566 .
O7 Co1 O5 87.66(13) 4_575 .
N1 Co1 O5 94.37(14) . .
O3 Co1 O2 88.05(13) 4_566 .
O7 Co1 O2 85.84(13) 4_575 .
N1 Co1 O2 94.08(14) . .
O5 Co1 O2 170.52(13) . .
O3 Co1 Co2 73.28(9) 4_566 .
O7 Co1 Co2 75.86(10) 4_575 .
N1 Co1 Co2 177.78(11) . .
O5 Co1 Co2 86.15(9) . .
O2 Co1 Co2 85.57(9) . .
O6 Co2 O1 148.05(13) . .
O6 Co2 N4 105.91(15) . 1_455
O1 Co2 N4 105.97(15) . 1_455
O6 Co2 O8 89.18(13) . 4_575
O1 Co2 O8 89.70(13) . 4_575
N4 Co2 O8 95.70(15) 1_455 4_575
O6 Co2 O4 88.11(13) . 4_566
O1 Co2 O4 88.13(14) . 4_566
N4 Co2 O4 93.17(14) 1_455 4_566
O8 Co2 O4 171.13(13) 4_575 4_566
O6 Co2 Co1 73.32(9) . .
O1 Co2 Co1 74.80(9) . .
N4 Co2 Co1 179.23(12) 1_455 .
O8 Co2 Co1 84.24(10) 4_575 .
O4 Co2 Co1 86.89(9) 4_566 .
C1 O1 Co2 135.4(3) . .
C1 O2 Co1 118.3(3) . .
C10 O3 Co1 136.7(3) . 4_565
C10 O4 Co2 116.5(3) . 4_565
C13 O5 Co1 117.3(3) . .
C13 O6 Co2 134.4(3) . .
C25 N1 C27 106.6(4) . .
C25 N1 Co1 125.3(3) . .
C27 N1 Co1 128.1(3) . .
C25 N2 C26 107.2(4) . .
C25 N2 C28 125.8(5) . .
C26 N2 C28 126.8(5) . .
C29 N3 C30 107.1(5) . .
C29 N3 C28 123.6(5) . .
C30 N3 C28 129.1(5) . .
C29 N4 C31 105.4(4) . .
C29 N4 Co2 122.7(3) . 1_655
C31 N4 Co2 130.9(4) . 1_655
O2 C1 O1 125.5(4) . .
O2 C1 C2 118.0(4) . .
O1 C1 C2 116.5(4) . .
C12 C2 C3 120.5(4) . .
C12 C2 C1 119.0(4) . .
C3 C2 C1 120.4(4) . .
C4 C3 C8 118.9(4) . .
C4 C3 C2 122.3(4) . .
C8 C3 C2 118.8(4) . .
C5 C4 C3 120.2(4) . .
C5 C4 H4 119.9 . .
C3 C4 H4 119.9 . .
C4 C5 C6 121.0(5) . .
C4 C5 H5 119.5 . .
C6 C5 H5 119.5 . .
C7 C6 C5 120.3(5) . .
C7 C6 H6 119.9 . .
C5 C6 H6 119.9 . .
C6 C7 C8 121.2(4) . .
C6 C7 H7 119.4 . .
C8 C7 H7 119.4 . .
C7 C8 C9 122.7(4) . .
C7 C8 C3 118.4(4) . .
C9 C8 C3 118.7(4) . .
C11 C9 C8 120.0(4) . .
C11 C9 C10 118.4(4) . .
C8 C9 C10 121.6(4) . .
O3 C10 O4 126.0(4) . .
O3 C10 C9 117.1(4) . .
O4 C10 C9 116.9(4) . .
C9 C11 C12 120.8(4) . .
C9 C11 H11 119.6 . .
C12 C11 H11 119.6 . .
C2 C12 C11 120.9(4) . .
C2 C12 H12 119.6 . .
C11 C12 H12 119.6 . .
O5 C13 O6 124.5(4) . .
O5 C13 C14 118.6(4) . .
O6 C13 C14 116.8(4) . .
C15 C14 C24 120.2(4) . .
C15 C14 C13 117.8(4) . .
C24 C14 C13 122.0(4) . .
C14 C15 C16 121.8(4) . .
C14 C15 H15 119.1 . .
C16 C15 H15 119.1 . .
C17 C16 C15 119.8(4) . .
C17 C16 H16 120.1 . .
C15 C16 H16 120.1 . .
C16 C17 C19 120.4(4) . .
C16 C17 C18 118.0(4) . .
C19 C17 C18 121.5(4) . .
C20 C19 C24 118.1(4) . .
C20 C19 C17 122.9(4) . .
C24 C19 C17 119.0(4) . .
C21 C20 C19 121.2(5) . .
C21 C20 H20 119.4 . .
C19 C20 H20 119.4 . .
C20 C21 C22 120.5(5) . .
C20 C21 H21 119.7 . .
C22 C21 H21 119.7 . .
C23 C22 C21 120.4(5) . .
C23 C22 H22 119.8 . .
C21 C22 H22 119.8 . .
C22 C23 C24 121.0(4) . .
C22 C23 H23 119.5 . .
C24 C23 H23 119.5 . .
C23 C24 C19 118.7(4) . .
C23 C24 C14 122.8(4) . .
C19 C24 C14 118.5(4) . .
N1 C25 N2 110.9(4) . .
N1 C25 H25 124.5 . .
N2 C25 H25 124.5 . .
C27 C26 N2 106.7(4) . .
C27 C26 H26 126.7 . .
N2 C26 H26 126.7 . .
C26 C27 N1 108.6(5) . .
C26 C27 H27 125.7 . .
N1 C27 H27 125.7 . .
N3 C28 N2 110.8(5) . .
N3 C28 H28A 109.5 . .
N2 C28 H28A 109.5 . .
N3 C28 H28B 109.5 . .
N2 C28 H28B 109.5 . .
H28A C28 H28B 108.1 . .
N4 C29 N3 111.6(5) . .
N4 C29 H29 124.2 . .
N3 C29 H29 124.2 . .
C31 C30 N3 106.1(5) . .
C31 C30 H30 126.9 . .
N3 C30 H30 126.9 . .
C30 C31 N4 109.8(5) . .
C30 C31 H31 125.1 . .
N4 C31 H31 125.1 . .

loop_
_geom_bond_atom_site_label_1
_geom_bond_atom_site_label_2
_geom_bond_distance
_geom_bond_site_symmetry_2
O7 C18 1.264(5) .
O7 Co1 2.025(3) 4_576
O8 C18 1.264(5) .
O8 Co2 2.054(3) 4_576
C18 C17 1.503(6) .
Co1 O3 2.022(3) 4_566
Co1 O7 2.025(3) 4_575
Co1 N1 2.033(4) .
Co1 O5 2.080(3) .
Co1 O2 2.089(3) .
Co1 Co2 2.9218(10) .
Co2 O6 2.026(3) .
Co2 O1 2.030(3) .
Co2 N4 2.031(4) 1_455
Co2 O8 2.054(3) 4_575
Co2 O4 2.072(3) 4_566
O1 C1 1.259(5) .
O2 C1 1.256(5) .
O3 C10 1.255(5) .
O3 Co1 2.022(3) 4_565
O4 C10 1.256(5) .
O4 Co2 2.072(3) 4_565
O5 C13 1.255(5) .
O6 C13 1.272(5) .
N1 C25 1.309(5) .
N1 C27 1.376(6) .
N2 C25 1.338(6) .
N2 C26 1.371(7) .
N2 C28 1.462(6) .
N3 C29 1.343(6) .
N3 C30 1.374(7) .
N3 C28 1.452(7) .
N4 C29 1.313(6) .
N4 C31 1.380(6) .
N4 Co2 2.031(4) 1_655
C1 C2 1.510(6) .
C2 C12 1.362(6) .
C2 C3 1.437(6) .
C3 C4 1.423(6) .
C3 C8 1.433(6) .
C4 C5 1.368(7) .
C4 H4 0.9300 .
C5 C6 1.406(7) .
C5 H5 0.9300 .
C6 C7 1.362(6) .
C6 H6 0.9300 .
C7 C8 1.419(6) .
C7 H7 0.9300 .
C8 C9 1.432(6) .
C9 C11 1.382(6) .
C9 C10 1.512(6) .
C11 C12 1.406(6) .
C11 H11 0.9300 .
C12 H12 0.9300 .
C13 C14 1.508(6) .
C14 C15 1.359(6) .
C14 C24 1.436(6) .
C15 C16 1.404(6) .
C15 H15 0.9300 .
C16 C17 1.380(6) .
C16 H16 0.9300 .
C17 C19 1.430(6) .
C19 C20 1.428(6) .
C19 C24 1.429(6) .
C20 C21 1.359(7) .
C20 H20 0.9300 .
C21 C22 1.408(7) .
C21 H21 0.9300 .
C22 C23 1.361(6) .
C22 H22 0.9300 .
C23 C24 1.426(6) .
C23 H23 0.9300 .
C25 H25 0.9300 .
C26 C27 1.348(7) .
C26 H26 0.9300 .
C27 H27 0.9300 .
C28 H28A 0.9700 .
C28 H28B 0.9700 .
C29 H29 0.9300 .
C30 C31 1.346(8) .
C30 H30 0.9300 .
C31 H31 0.9300 .
O1W H1W 0.8798 .
O2W H3W 0.9708 .
